data_7018199
loop_
_publ_author_name
'Ravera, Mauro'
'Gabano, Elisabetta'
'Zanellato, Ilaria'
'Bonarrigo, Ilaria'
'Escribano, Esther'
'Moreno, Virtudes'
'Font-Bardia, Merc\`e'
'Calvet, Teresa'
'Osella, Domenico'

_publ_section_title
;
 Synthesis, characterization and antiproliferative activity on
 mesothelioma cell lines of bis(carboxylato)platinum(iv) complexes based
 on picoplatin.
;
_journal_issue 11
_journal_name_full 'Dalton transactions (Cambridge, England : 2003)'
_journal_page_first 3313
_journal_page_last 3320
_journal_paper_doi 10.1039/c2dt11874b
_journal_volume 41
_journal_year 2012
_chemical_formula_moiety 'C12 H20 Cl2 N2 O4 Pt'
_chemical_formula_sum 'C12 H20 Cl2 N2 O4 Pt'
_chemical_formula_weight 522.29
_chemical_name_systematic
;
?
;
_space_group_IT_number 14
_symmetry_cell_setting monoclinic
_symmetry_space_group_name_Hall '-P 2ybc'
_symmetry_space_group_name_H-M 'P 1 21/c 1'
_atom_sites_solution_hydrogens geom
_atom_sites_solution_primary direct
_atom_sites_solution_secondary difmap
_audit_creation_method SHELXL-97
_cell_angle_alpha 90.00
_cell_angle_beta 119.29(2)
_cell_angle_gamma 90.00
_cell_formula_units_Z 4
_cell_length_a 11.576(5)
_cell_length_b 7.980(3)
_cell_length_c 21.461(5)
_cell_measurement_reflns_used 7552
_cell_measurement_temperature 123(2)
_cell_measurement_theta_max 31
_cell_measurement_theta_min 3
_cell_volume 1729.0(11)
_computing_cell_refinement 'AUTOMAR (Claudio Klein, 2007)'
_computing_data_collection 'MARXDS (Claudio Klein, 2005)'
_computing_data_reduction 'MARSCALE (Claudio Klein, 2007)'
_computing_molecular_graphics 'ORTEP (Brueggermann and Smith, 1990)'
_computing_publication_material 'PLATON (Spek, 1990)'
_computing_structure_refinement 'SHELXL-97 (Sheldrick, 1997)'
_computing_structure_solution 'SHELXS-97 (Sheldrick, 1997)'
_diffrn_ambient_temperature 123(2)
_diffrn_measured_fraction_theta_full 0.980
_diffrn_measured_fraction_theta_max 0.812
_diffrn_measurement_device_type 'MAR345 with image plate detector'
_diffrn_measurement_method 'phi scan'
_diffrn_radiation_monochromator graphite
_diffrn_radiation_source 'fine-focus sealed tube'
_diffrn_radiation_type MoK\a
_diffrn_radiation_wavelength 0.71073
_diffrn_reflns_av_R_equivalents 0.0494
_diffrn_reflns_av_sigmaI/netI 0.0361
_diffrn_reflns_limit_h_max 16
_diffrn_reflns_limit_h_min -16
_diffrn_reflns_limit_k_max 10
_diffrn_reflns_limit_k_min -11
_diffrn_reflns_limit_l_max 25
_diffrn_reflns_limit_l_min -25
_diffrn_reflns_number 15764
_diffrn_reflns_theta_full 25.00
_diffrn_reflns_theta_max 32.38
_diffrn_reflns_theta_min 2.02
_exptl_absorpt_coefficient_mu 8.438
_exptl_absorpt_correction_T_max 0.43
_exptl_absorpt_correction_T_min 0.39
_exptl_absorpt_correction_type empirical
_exptl_absorpt_process_details sadabs
_exptl_crystal_colour yellow
_exptl_crystal_density_diffrn 2.006
_exptl_crystal_density_method 'not measured'
_exptl_crystal_description prism
_exptl_crystal_F_000 1000
_exptl_crystal_size_max 0.2
_exptl_crystal_size_mid 0.1
_exptl_crystal_size_min 0.1
_refine_diff_density_max 1.357
_refine_diff_density_min -2.169
_refine_diff_density_rms 0.255
_refine_ls_extinction_method none
_refine_ls_goodness_of_fit_ref 1.097
_refine_ls_hydrogen_treatment constr
_refine_ls_matrix_type full
_refine_ls_number_parameters 201
_refine_ls_number_reflns 5022
_refine_ls_number_restraints 4
_refine_ls_restrained_S_all 1.106
_refine_ls_R_factor_all 0.0325
_refine_ls_R_factor_gt 0.0308
_refine_ls_shift/su_max 0.001
_refine_ls_shift/su_mean 0.000
_refine_ls_structure_factor_coef Fsqd
_refine_ls_weighting_details 'calc w=1/[\s^2^(Fo^2^)+(0.0469P)^2^+1.3055P] where P=(Fo^2^+2Fc^2^)/3'
_refine_ls_weighting_scheme calc
_refine_ls_wR_factor_gt 0.0826
_refine_ls_wR_factor_ref 0.0853
_reflns_number_gt 4676
_reflns_number_total 5022
_reflns_threshold_expression >2sigma(I)
_cod_data_source_file c2dt11874b.txt
_cod_data_source_block espm8a1
_cod_original_sg_symbol_H-M P21/c
_cod_database_code 7018199

loop_
_symmetry_equiv_pos_as_xyz
'x, y, z'
'-x, y+1/2, -z+1/2'
'-x, -y, -z'
'x, -y-1/2, z-1/2'

loop_
_atom_site_label
_atom_site_type_symbol
_atom_site_fract_x
_atom_site_fract_y
_atom_site_fract_z
_atom_site_U_iso_or_equiv
_atom_site_adp_type
_atom_site_occupancy
_atom_site_symmetry_multiplicity
_atom_site_calc_flag
_atom_site_refinement_flags
_atom_site_disorder_assembly
_atom_site_disorder_group
Pt Pt 0.262106(11) 0.188636(15) 0.475754(6) 0.03316(6) Uani 1 1 d U . .
Cl1 Cl 0.05597(9) 0.06212(12) 0.42584(5) 0.04495(19) Uani 1 1 d U . .
Cl2 Cl 0.31911(10) 0.00972(13) 0.41109(5) 0.04761(19) Uani 1 1 d U . .
O1 O 0.1783(3) 0.3389(4) 0.38863(15) 0.0440(6) Uani 1 1 d . . .
O2 O 0.3302(3) 0.0188(3) 0.55473(13) 0.0415(5) Uani 1 1 d . . .
O3 O 0.3619(3) 0.4302(4) 0.38880(16) 0.0554(7) Uani 1 1 d . . .
O4 O 0.4620(4) 0.1977(4) 0.64160(18) 0.0540(7) Uani 1 1 d U . .
N1 N 0.2037(3) 0.3448(4) 0.53335(16) 0.0383(5) Uani 1 1 d U . .
N2 N 0.4485(3) 0.2826(4) 0.51679(17) 0.0401(6) Uani 1 1 d . . .
H2A H 0.4481 0.3678 0.4899 0.048 Uiso 1 1 calc R . .
H2B H 0.5026 0.2028 0.5172 0.048 Uiso 1 1 calc R . .
H2C H 0.4763 0.3182 0.5612 0.048 Uiso 1 1 calc R . .
C1 C 0.2422(4) 0.4152(6) 0.3605(2) 0.0497(9) Uani 1 1 d . B .
C2 C 0.1513(6) 0.4866(10) 0.2877(3) 0.0815(17) Uani 1 1 d . . .
H2D H 0.1493 0.4093 0.2523 0.098 Uiso 0.50 1 calc PR A 1
H2E H 0.0625 0.4904 0.2815 0.098 Uiso 0.50 1 calc PR A 1
H2D' H 0.0914 0.5662 0.2912 0.098 Uiso 0.50 1 calc PR A 2
H2E' H 0.0984 0.3970 0.2560 0.098 Uiso 0.50 1 calc PR A 2
C3 C 0.1834(18) 0.655(2) 0.2718(9) 0.088(4) Uani 0.50 1 d P B 1
H3A H 0.1341 0.6747 0.2212 0.105 Uiso 0.50 1 d PR B 1
H3B H 0.1604 0.7380 0.2962 0.105 Uiso 0.50 1 d PR B 1
H3C H 0.2765 0.6613 0.2875 0.105 Uiso 0.50 1 d PR B 1
C3' C 0.2281(16) 0.574(2) 0.2559(8) 0.092(4) Uani 0.50 1 d P B 2
H3A' H 0.1670 0.6192 0.2099 0.111 Uiso 0.50 1 d PR B 2
H3B' H 0.2802 0.6630 0.2870 0.111 Uiso 0.50 1 d PR B 2
H4C' H 0.2853 0.4946 0.2508 0.111 Uiso 0.50 1 d PR B 2
C4 C 0.4203(3) 0.0578(5) 0.62199(18) 0.0385(6) Uani 1 1 d U . .
C5 C 0.4611(5) -0.0931(7) 0.6699(3) 0.0638(12) Uani 1 1 d . . .
H5A H 0.3886 -0.1255 0.6779 0.077 Uiso 1 1 calc R . .
H5B H 0.4782 -0.1854 0.6462 0.077 Uiso 1 1 calc R . .
C6 C 0.5818(7) -0.0629(10) 0.7404(3) 0.093(2) Uani 1 1 d . . .
H6A H 0.6046 -0.1636 0.7684 0.140 Uiso 1 1 calc R . .
H6B H 0.5643 0.0251 0.7652 0.140 Uiso 1 1 calc R . .
H6C H 0.6540 -0.0306 0.7330 0.140 Uiso 1 1 calc R . .
C7 C 0.2115(4) 0.5122(5) 0.5379(2) 0.0432(7) Uani 1 1 d . . .
C8 C 0.1576(4) 0.5990(6) 0.5746(2) 0.0478(8) Uani 1 1 d . . .
H8 H 0.1609 0.7155 0.5763 0.057 Uiso 1 1 calc R . .
C9 C 0.1004(4) 0.5146(6) 0.6079(2) 0.0528(9) Uani 1 1 d . . .
H9 H 0.0652 0.5727 0.6323 0.063 Uiso 1 1 calc R . .
C10 C 0.0956(4) 0.3418(6) 0.6048(2) 0.0477(8) Uani 1 1 d . . .
H10 H 0.0585 0.2811 0.6276 0.057 Uiso 1 1 calc R . .
C11 C 0.1472(4) 0.2617(5) 0.5671(2) 0.0438(7) Uani 1 1 d . . .
H11 H 0.1432 0.1453 0.5644 0.053 Uiso 1 1 calc R . .
C12 C 0.2748(5) 0.6114(6) 0.5046(3) 0.0603(11) Uani 1 1 d . . .
H12A H 0.3065 0.5374 0.4810 0.091 Uiso 1 1 calc R . .
H12B H 0.3476 0.6738 0.5407 0.091 Uiso 1 1 calc R . .
H12C H 0.2111 0.6875 0.4703 0.091 Uiso 1 1 calc R . .

loop_
_atom_site_aniso_label
_atom_site_aniso_U_11
_atom_site_aniso_U_22
_atom_site_aniso_U_33
_atom_site_aniso_U_23
_atom_site_aniso_U_13
_atom_site_aniso_U_12
Pt 0.03300(9) 0.03191(10) 0.03570(9) -0.00019(3) 0.01767(6) -0.00013(4)
Cl1 0.0415(4) 0.0441(5) 0.0489(4) -0.0037(3) 0.0219(4) -0.0048(3)
Cl2 0.0506(5) 0.0474(5) 0.0478(4) -0.0022(3) 0.0263(4) 0.0045(4)
O1 0.0438(14) 0.0435(14) 0.0433(13) 0.0040(10) 0.0200(11) 0.0037(11)
O2 0.0437(13) 0.0368(13) 0.0431(12) 0.0009(9) 0.0206(10) -0.0019(10)
O3 0.0568(17) 0.059(2) 0.0547(16) 0.0074(13) 0.0305(14) -0.0007(14)
O4 0.0602(19) 0.0494(17) 0.0495(16) -0.0043(11) 0.0247(15) -0.0050(12)
N1 0.0377(14) 0.0370(14) 0.0420(14) -0.0007(10) 0.0208(11) 0.0020(11)
N2 0.0374(14) 0.0388(15) 0.0436(15) 0.0007(12) 0.0193(12) -0.0019(11)
C1 0.052(2) 0.048(2) 0.0479(19) 0.0058(15) 0.0242(17) 0.0017(16)
C2 0.076(4) 0.092(5) 0.066(3) 0.018(3) 0.027(3) -0.003(3)
C3 0.096(11) 0.069(9) 0.082(9) 0.007(7) 0.032(8) -0.007(8)
C3' 0.088(10) 0.107(13) 0.068(7) 0.022(8) 0.027(7) 0.001(8)
C4 0.0350(15) 0.0452(16) 0.0364(15) 0.0017(12) 0.0183(12) 0.0011(13)
C5 0.070(3) 0.062(3) 0.053(2) 0.007(2) 0.025(2) -0.002(2)
C6 0.090(4) 0.101(6) 0.069(3) 0.017(3) 0.023(3) -0.007(4)
C7 0.0406(17) 0.0397(19) 0.0479(18) -0.0052(14) 0.0206(15) -0.0005(14)
C8 0.0443(18) 0.043(2) 0.055(2) -0.0071(15) 0.0235(16) 0.0025(15)
C9 0.049(2) 0.055(3) 0.056(2) -0.0079(18) 0.0275(18) 0.0011(18)
C10 0.046(2) 0.054(2) 0.0454(19) -0.0048(16) 0.0240(16) -0.0024(17)
C11 0.0450(18) 0.040(2) 0.0507(19) -0.0012(15) 0.0266(16) 0.0021(15)
C12 0.066(3) 0.044(3) 0.080(3) -0.004(2) 0.043(2) -0.001(2)

loop_
_atom_type_symbol
_atom_type_description
_atom_type_scat_dispersion_real
_atom_type_scat_dispersion_imag
_atom_type_scat_source
C C 0.0033 0.0016 'International Tables Vol C Tables 4.2.6.8 and 6.1.1.4'
H H 0.0000 0.0000 'International Tables Vol C Tables 4.2.6.8 and 6.1.1.4'
Cl Cl 0.1484 0.1585 'International Tables Vol C Tables 4.2.6.8 and 6.1.1.4'
N N 0.0061 0.0033 'International Tables Vol C Tables 4.2.6.8 and 6.1.1.4'
O O 0.0106 0.0060 'International Tables Vol C Tables 4.2.6.8 and 6.1.1.4'
Pt Pt -1.7033 8.3905 'International Tables Vol C Tables 4.2.6.8 and 6.1.1.4'

loop_
_geom_angle_atom_site_label_1
_geom_angle_atom_site_label_2
_geom_angle_atom_site_label_3
_geom_angle
O2 Pt O1 173.22(11)
O2 Pt N2 89.31(12)
O1 Pt N2 96.28(12)
O2 Pt N1 90.60(12)
O1 Pt N1 92.61(12)
N2 Pt N1 96.06(13)
O2 Pt Cl2 88.86(8)
O1 Pt Cl2 87.69(9)
N2 Pt Cl2 86.18(10)
N1 Pt Cl2 177.68(9)
O2 Pt Cl1 89.22(8)
O1 Pt Cl1 84.89(9)
N2 Pt Cl1 175.13(10)
N1 Pt Cl1 88.59(9)
Cl2 Pt Cl1 89.15(4)
C1 O1 Pt 125.2(3)
C4 O2 Pt 122.0(2)
C7 N1 C11 118.7(3)
C7 N1 Pt 127.5(3)
C11 N1 Pt 113.7(3)
Pt N2 H2A 109.5
Pt N2 H2B 109.5
H2A N2 H2B 109.5
Pt N2 H2C 109.5
H2A N2 H2C 109.5
H2B N2 H2C 109.5
O3 C1 O1 125.2(4)
O3 C1 C2 121.9(4)
O1 C1 C2 112.9(4)
C3 C2 C1 117.2(8)
C1 C2 C3' 111.8(7)
C3 C2 H2D 108.0
C1 C2 H2D 108.0
C3 C2 H2E 108.0
C1 C2 H2E 108.0
H2D C2 H2E 107.3
C1 C2 H2D' 109.3
C3' C2 H2D' 109.3
C1 C2 H2E' 109.3
C3' C2 H2E' 109.3
H2D' C2 H2E' 107.9
C2 C3 H3A 109.5
C2 C3 H3B 109.6
H3A C3 H3B 109.4
C2 C3 H3C 109.5
H3A C3 H3C 109.4
H3B C3 H3C 109.5
C2 C3 H3B' 110.5
H3A C3 H3B' 107.9
H3B C3 H3B' 109.9
C2 C3' H3C 106.7
C2 C3' H3A' 109.5
C2 C3' H3B' 109.4
H3A' C3' H3B' 109.5
C2 C3' H4C' 109.4
H3A' C3' H4C' 109.4
H3B' C3' H4C' 109.5
O4 C4 O2 123.9(3)
O4 C4 C5 124.4(4)
O2 C4 C5 111.7(3)
C6 C5 C4 112.9(5)
C6 C5 H5A 109.0
C4 C5 H5A 109.0
C6 C5 H5B 109.0
C4 C5 H5B 109.0
H5A C5 H5B 107.8
C5 C6 H6A 109.5
C5 C6 H6B 109.5
H6A C6 H6B 109.5
C5 C6 H6C 109.5
H6A C6 H6C 109.5
H6B C6 H6C 109.5
N1 C7 C8 120.1(4)
N1 C7 C12 122.0(4)
C8 C7 C12 117.9(4)
C9 C8 C7 120.8(4)
C9 C8 H8 119.6
C7 C8 H8 119.6
C8 C9 C10 119.1(4)
C8 C9 H9 120.5
C10 C9 H9 120.5
C11 C10 C9 118.3(4)
C11 C10 H10 120.9
C9 C10 H10 120.9
N1 C11 C10 123.1(4)
N1 C11 H11 118.5
C10 C11 H11 118.5
C7 C12 H12A 109.5
C7 C12 H12B 109.5
H12A C12 H12B 109.5
C7 C12 H12C 109.5
H12A C12 H12C 109.5
H12B C12 H12C 109.5

loop_
_geom_bond_atom_site_label_1
_geom_bond_atom_site_label_2
_geom_bond_distance
Pt O2 2.006(3)
Pt O1 2.025(3)
Pt N2 2.033(3)
Pt N1 2.087(3)
Pt Cl2 2.3012(10)
Pt Cl1 2.3151(13)
O1 C1 1.312(5)
O2 C4 1.340(4)
O3 C1 1.217(5)
O4 C4 1.207(5)
N1 C7 1.339(5)
N1 C11 1.362(5)
N2 H2A 0.8900
N2 H2B 0.8900
N2 H2C 0.8900
C1 C2 1.504(7)
C2 C3 1.477(17)
C2 C3' 1.529(17)
C2 H2D 0.9700
C2 H2E 0.9700
C2 H2D' 0.9700
C2 H2E' 0.9700
C3 H3A 0.9610
C3 H3B 0.9594
C3 H3C 0.9606
C3 H3A' 1.2796
C3 H3B' 1.0053
C3' H3A 1.2610
C3' H3C 0.9419
C3' H3A' 0.9605
C3' H3B' 0.9589
C3' H4C' 0.9606
C4 C5 1.502(6)
C5 C6 1.494(8)
C5 H5A 0.9700
C5 H5B 0.9700
C6 H6A 0.9600
C6 H6B 0.9600
C6 H6C 0.9600
C7 C8 1.403(5)
C7 C12 1.479(7)
C8 C9 1.365(6)
C8 H8 0.9300
C9 C10 1.381(7)
C9 H9 0.9300
C10 C11 1.375(5)
C10 H10 0.9300
C11 H11 0.9300
C12 H12A 0.9600
C12 H12B 0.9600
C12 H12C 0.9600
